data_4341392
loop_
_publ_author_name
'Ramachandran, Krishna K.'
'Stoyko, Stanislav S.'
'Mullen, C. Scott'
'Mar, Arthur'

_publ_section_title
;
 Rare-Earth Manganese Copper Phosphides REMnCu4P3 (RE = Gd-Ho): The First
 Quaternary Ordered Variants of the YCo5P3-Type Structure.
;
_journal_issue 3
_journal_name_full 'Inorganic chemistry'
_journal_page_first 860
_journal_page_last 866
_journal_paper_doi 10.1021/ic502075x
_journal_volume 54
_journal_year 2015
_chemical_formula_structural 'Tb Mn Cu4 P3'
_chemical_formula_sum 'Cu4 Mn P3 Tb'
_chemical_formula_weight 560.93
_chemical_name_common 'terbium manganese copper phosphide (1/1/4/3)'
_chemical_name_systematic 'terbium manganese copper phosphide (1/1/4/3)'
_space_group_crystal_system orthorhombic
_space_group_IT_number 62
_space_group_name_Hall '-P 2ac 2n'
_space_group_name_H-M_alt 'P n m a'
_symmetry_space_group_name_Hall '-P 2ac 2n'
_symmetry_space_group_name_H-M 'P n m a'
_atom_sites_solution_primary direct
_atom_sites_solution_secondary difmap
_audit_creation_method SHELXL-2013
_cell_angle_alpha 90
_cell_angle_beta 90
_cell_angle_gamma 90
_cell_formula_units_Z 4
_cell_length_a 12.6535(4)
_cell_length_b 3.79550(10)
_cell_length_c 10.8761(3)
_cell_measurement_reflns_used 8813
_cell_measurement_temperature 173(2)
_cell_measurement_theta_max 33.26
_cell_measurement_theta_min 3.22
_cell_volume 522.34(3)
_computing_cell_refinement 'Bruker SAINT 7.68A (Bruker, 2009)'
_computing_data_collection 'Bruker APEX 2 (Bruker, 2008)'
_computing_data_reduction 'Bruker SAINT 7.68A'
_computing_molecular_graphics 'ATOMS 5.1 (Dowty, 1999)'
_computing_publication_material 'Bruker SHELXTL'
_computing_structure_refinement 'Bruker SHELXTL'
_computing_structure_solution 'Bruker SHELXTL'
_diffrn_ambient_temperature 173(2)
_diffrn_measured_fraction_theta_full 1.000
_diffrn_measured_fraction_theta_max 0.995
_diffrn_measurement_device_type 'Bruker PLATFORM/SMART APEX II CCD'
_diffrn_measurement_method '\w and \f scans'
_diffrn_radiation_type MoK\a
_diffrn_radiation_wavelength 0.71073
_diffrn_reflns_av_R_equivalents 0.0235
_diffrn_reflns_av_unetI/netI 0.0158
_diffrn_reflns_Laue_measured_fraction_full 1.000
_diffrn_reflns_Laue_measured_fraction_max 0.995
_diffrn_reflns_limit_h_max 19
_diffrn_reflns_limit_h_min -19
_diffrn_reflns_limit_k_max 5
_diffrn_reflns_limit_k_min -5
_diffrn_reflns_limit_l_max 16
_diffrn_reflns_limit_l_min -16
_diffrn_reflns_number 7202
_diffrn_reflns_point_group_measured_fraction_full 1.000
_diffrn_reflns_point_group_measured_fraction_max 0.995
_diffrn_reflns_theta_full 25.242
_diffrn_reflns_theta_max 33.279
_diffrn_reflns_theta_min 2.469
_diffrn_source 'fine-focus sealed tube'
_exptl_absorpt_coefficient_mu 32.446
_exptl_absorpt_correction_T_max 0.3074
_exptl_absorpt_correction_T_min 0.0164
_exptl_absorpt_correction_type numerical
_exptl_absorpt_process_details 'Bruker SHELXTL (Sheldrick, 2013)'
_exptl_crystal_colour black
_exptl_crystal_density_diffrn 7.133
_exptl_crystal_density_method 'not measured'
_exptl_crystal_description needle
_exptl_crystal_F_000 1004
_exptl_crystal_size_max 0.214
_exptl_crystal_size_mid 0.080
_exptl_crystal_size_min 0.054
_refine_diff_density_max 2.812
_refine_diff_density_min -2.969
_refine_diff_density_rms 0.755
_refine_ls_extinction_coef 0.0050(3)
_refine_ls_extinction_expression Fc^*^=kFc[1+0.001xFc^2^\l^3^/sin(2\q)]^-1/4^
_refine_ls_extinction_method SHELXL
_refine_ls_goodness_of_fit_ref 1.097
_refine_ls_hydrogen_treatment undef
_refine_ls_matrix_type full
_refine_ls_number_parameters 56
_refine_ls_number_reflns 1129
_refine_ls_number_restraints 0
_refine_ls_restrained_S_all 1.097
_refine_ls_R_factor_all 0.0209
_refine_ls_R_factor_gt 0.0200
_refine_ls_shift/su_max 0.001
_refine_ls_shift/su_mean 0.000
_refine_ls_structure_factor_coef Fsqd
_refine_ls_weighting_details 'w=1/[\s^2^(Fo^2^)+(0.0202P)^2^+3.7561P] where P=(Fo^2^+2Fc^2^)/3'
_refine_ls_weighting_scheme calc
_refine_ls_wR_factor_gt 0.0447
_refine_ls_wR_factor_ref 0.0451
_reflns_Friedel_coverage 0.000
_reflns_number_gt 1077
_reflns_number_total 1129
_reflns_threshold_expression 'I > 2\s(I)'
_cod_data_source_file ic502075x_si_002.cif
_cod_data_source_block TbMnCu4P3
_cod_depositor_comments 'Adding full bibliography for 4341391--4341394.cif.'
_cod_database_code 4341392
_shelx_space_group_comment
;
The symmetry employed for this shelxl refinement is uniquely defined
by the following loop, which should always be used as a source of
symmetry information in preference to the above space-group names.
They are only intended as comments.
;
_shelx_estimated_absorpt_t_min 0.055
_shelx_estimated_absorpt_t_max 0.273
_shelxl_version_number 2013-4

loop_
_space_group_symop_operation_xyz
'x, y, z'
'-x+1/2, -y, z+1/2'
'-x, y+1/2, -z'
'x+1/2, -y+1/2, -z+1/2'
'-x, -y, -z'
'x-1/2, y, -z-1/2'
'x, -y-1/2, z'
'-x-1/2, y-1/2, z-1/2'

loop_
_atom_site_label
_atom_site_type_symbol
_atom_site_fract_x
_atom_site_fract_y
_atom_site_fract_z
_atom_site_U_iso_or_equiv
_atom_site_adp_type
_atom_site_occupancy
_atom_site_site_symmetry_order
_atom_site_calc_flag
_atom_site_refinement_flags_posn
_atom_site_refinement_flags_adp
_atom_site_refinement_flags_occupancy
Tb Tb 0.29139(2) 0.2500 0.92061(2) 0.00559(7) Uani 1 2 d S T P
Mn Mn 0.01840(6) 0.2500 0.79065(7) 0.01336(14) Uani 1 2 d S T P
Cu1 Cu 0.00499(4) 0.2500 0.41080(5) 0.00792(11) Uani 1 2 d S T P
Cu2 Cu 0.06430(4) 0.2500 0.03966(5) 0.00730(11) Uani 1 2 d S T P
Cu3 Cu 0.30535(4) 0.2500 0.62915(5) 0.00781(11) Uani 1 2 d S T P
Cu4 Cu 0.32170(4) 0.2500 0.21628(5) 0.00761(11) Uani 1 2 d S T P
P1 P 0.11560(8) 0.2500 0.59406(10) 0.00557(18) Uani 1 2 d S T P
P2 P 0.12981(8) 0.2500 0.24431(10) 0.00562(17) Uani 1 2 d S T P
P3 P 0.37815(8) 0.2500 0.42199(9) 0.00540(18) Uani 1 2 d S T P

loop_
_atom_site_aniso_label
_atom_site_aniso_U_11
_atom_site_aniso_U_22
_atom_site_aniso_U_33
_atom_site_aniso_U_23
_atom_site_aniso_U_13
_atom_site_aniso_U_12
Tb 0.00617(9) 0.00452(10) 0.00607(10) 0.000 0.00004(6) 0.000
Mn 0.0174(3) 0.0097(3) 0.0129(3) 0.000 0.0053(3) 0.000
Cu1 0.0078(2) 0.0074(2) 0.0085(2) 0.000 0.00029(16) 0.000
Cu2 0.0068(2) 0.0062(2) 0.0089(2) 0.000 -0.00035(16) 0.000
Cu3 0.0093(2) 0.0062(2) 0.0079(2) 0.000 0.00072(17) 0.000
Cu4 0.0080(2) 0.0076(2) 0.0073(2) 0.000 -0.00035(17) 0.000
P1 0.0063(4) 0.0046(4) 0.0058(4) 0.000 -0.0002(3) 0.000
P2 0.0062(4) 0.0052(4) 0.0055(4) 0.000 -0.0001(3) 0.000
P3 0.0052(4) 0.0050(4) 0.0059(4) 0.000 -0.0002(3) 0.000

loop_
_atom_type_symbol
_atom_type_description
_atom_type_scat_dispersion_real
_atom_type_scat_dispersion_imag
_atom_type_scat_source
P P 0.1023 0.0942 'International Tables Vol C Tables 4.2.6.8 and 6.1.1.4'
Mn Mn 0.3368 0.7283 'International Tables Vol C Tables 4.2.6.8 and 6.1.1.4'
Cu Cu 0.3201 1.2651 'International Tables Vol C Tables 4.2.6.8 and 6.1.1.4'
Tb Tb -0.1723 4.1537 'International Tables Vol C Tables 4.2.6.8 and 6.1.1.4'

loop_
_geom_angle_atom_site_label_1
_geom_angle_atom_site_label_2
_geom_angle_atom_site_label_3
_geom_angle
_geom_angle_site_symmetry_1
_geom_angle_site_symmetry_3
P3 Tb P3 82.99(3) 2 2_565
P3 Tb P2 79.98(2) 2 2
P3 Tb P2 134.46(3) 2_565 2
P3 Tb P2 134.46(3) 2 2_565
P3 Tb P2 79.98(2) 2_565 2_565
P2 Tb P2 82.57(3) 2 2_565
P3 Tb P1 136.74(3) 2 2_565
P3 Tb P1 82.41(2) 2_565 2_565
P2 Tb P1 135.97(3) 2 2_565
P2 Tb P1 82.08(3) 2_565 2_565
P3 Tb P1 82.41(2) 2 2
P3 Tb P1 136.74(3) 2_565 2
P2 Tb P1 82.08(3) 2 2
P2 Tb P1 135.97(3) 2_565 2
P1 Tb P1 80.96(3) 2_565 2
P3 Tb Cu2 46.764(17) 2 1_556
P3 Tb Cu2 46.764(17) 2_565 1_556
P2 Tb Cu2 126.15(2) 2 1_556
P2 Tb Cu2 126.15(2) 2_565 1_556
P1 Tb Cu2 95.85(2) 2_565 1_556
P1 Tb Cu2 95.85(2) 2 1_556
P3 Tb Cu3 92.69(2) 2 .
P3 Tb Cu3 92.69(2) 2_565 .
P2 Tb Cu3 46.772(18) 2 .
P2 Tb Cu3 46.772(18) 2_565 .
P1 Tb Cu3 128.458(19) 2_565 .
P1 Tb Cu3 128.458(19) 2 .
Cu2 Tb Cu3 117.446(15) 1_556 .
P3 Tb Cu3 95.89(2) 2 2_565
P3 Tb Cu3 46.92(2) 2_565 2_565
P2 Tb Cu3 175.030(17) 2 2_565
P2 Tb Cu3 102.344(15) 2_565 2_565
P1 Tb Cu3 46.51(2) 2_565 2_565
P1 Tb Cu3 94.68(2) 2 2_565
Cu2 Tb Cu3 50.222(11) 1_556 2_565
Cu3 Tb Cu3 136.788(8) . 2_565
P3 Tb Cu3 46.92(2) 2 2
P3 Tb Cu3 95.89(2) 2_565 2
P2 Tb Cu3 102.344(16) 2 2
P2 Tb Cu3 175.030(17) 2_565 2
P1 Tb Cu3 94.68(2) 2_565 2
P1 Tb Cu3 46.51(2) 2 2
Cu2 Tb Cu3 50.222(11) 1_556 2
Cu3 Tb Cu3 136.788(8) . 2
Cu3 Tb Cu3 72.729(13) 2_565 2
P3 Tb Cu1 174.631(17) 2 2_565
P3 Tb Cu1 102.132(15) 2_565 2_565
P2 Tb Cu1 95.16(2) 2 2_565
P2 Tb Cu1 46.19(2) 2_565 2_565
P1 Tb Cu1 46.59(2) 2_565 2_565
P1 Tb Cu1 94.72(2) 2 2_565
Cu2 Tb Cu1 138.362(9) 1_556 2_565
Cu3 Tb Cu1 85.524(13) . 2_565
Cu3 Tb Cu1 88.851(11) 2_565 2_565
Cu3 Tb Cu1 133.064(14) 2 2_565
P3 Tb Cu1 102.132(15) 2 2
P3 Tb Cu1 174.631(17) 2_565 2
P2 Tb Cu1 46.19(2) 2 2
P2 Tb Cu1 95.16(2) 2_565 2
P1 Tb Cu1 94.72(2) 2_565 2
P1 Tb Cu1 46.59(2) 2 2
Cu2 Tb Cu1 138.362(9) 1_556 2
Cu3 Tb Cu1 85.524(13) . 2
Cu3 Tb Cu1 133.064(14) 2_565 2
Cu3 Tb Cu1 88.851(11) 2 2
Cu1 Tb Cu1 72.701(12) 2_565 2
P1 Mn P2 102.98(4) . 5_556
P1 Mn P2 102.98(4) . 5_566
P2 Mn P2 89.52(4) 5_556 5_566
P1 Mn P3 102.47(4) . 2_565
P2 Mn P3 154.55(4) 5_556 2_565
P2 Mn P3 85.27(3) 5_566 2_565
P1 Mn P3 102.47(4) . 2
P2 Mn P3 85.27(3) 5_556 2
P2 Mn P3 154.55(4) 5_566 2
P3 Mn P3 88.81(4) 2_565 2
P1 Mn Cu2 137.99(4) . 1_556
P2 Mn Cu2 106.49(3) 5_556 1_556
P2 Mn Cu2 106.49(3) 5_566 1_556
P3 Mn Cu2 51.96(2) 2_565 1_556
P3 Mn Cu2 51.96(2) 2 1_556
P1 Mn Cu3 137.84(4) . 6_557
P2 Mn Cu3 51.78(2) 5_556 6_557
P2 Mn Cu3 51.78(2) 5_566 6_557
P3 Mn Cu3 107.28(3) 2_565 6_557
P3 Mn Cu3 107.28(3) 2 6_557
Cu2 Mn Cu3 84.17(3) 1_556 6_557
P1 Mn Cu2 138.187(12) . 5_566
P2 Mn Cu2 107.77(3) 5_556 5_566
P2 Mn Cu2 50.67(3) 5_566 5_566
P3 Mn Cu2 50.91(2) 2_565 5_566
P3 Mn Cu2 107.61(3) 2 5_566
Cu2 Mn Cu2 56.161(19) 1_556 5_566
Cu3 Mn Cu2 56.676(18) 6_557 5_566
P1 Mn Cu2 138.187(12) . 5_556
P2 Mn Cu2 50.67(3) 5_556 5_556
P2 Mn Cu2 107.77(3) 5_566 5_556
P3 Mn Cu2 107.61(3) 2_565 5_556
P3 Mn Cu2 50.91(2) 2 5_556
Cu2 Mn Cu2 56.161(19) 1_556 5_556
Cu3 Mn Cu2 56.676(18) 6_557 5_556
Cu2 Mn Cu2 83.62(2) 5_566 5_556
P1 Mn Cu4 53.72(2) . 2_565
P2 Mn Cu4 155.54(4) 5_556 2_565
P2 Mn Cu4 89.16(2) 5_566 2_565
P3 Mn Cu4 49.45(3) 2_565 2_565
P3 Mn Cu4 105.61(3) 2 2_565
Cu2 Mn Cu4 97.29(3) 1_556 2_565
Cu3 Mn Cu4 138.796(13) 6_557 2_565
Cu2 Mn Cu4 90.061(14) 5_566 2_565
Cu2 Mn Cu4 151.26(4) 5_556 2_565
P1 Mn Cu4 53.72(2) . 2
P2 Mn Cu4 89.16(2) 5_556 2
P2 Mn Cu4 155.54(4) 5_566 2
P3 Mn Cu4 105.61(3) 2_565 2
P3 Mn Cu4 49.45(3) 2 2
Cu2 Mn Cu4 97.29(3) 1_556 2
Cu3 Mn Cu4 138.796(13) 6_557 2
Cu2 Mn Cu4 151.26(4) 5_566 2
Cu2 Mn Cu4 90.061(14) 5_556 2
Cu4 Mn Cu4 82.11(2) 2_565 2
P1 Mn Cu1 53.05(2) . 5_556
P2 Mn Cu1 50.55(3) 5_556 5_556
P2 Mn Cu1 106.37(3) 5_566 5_556
P3 Mn Cu1 154.27(4) 2_565 5_556
P3 Mn Cu1 89.389(19) 2 5_556
Cu2 Mn Cu1 139.161(13) 1_556 5_556
Cu3 Mn Cu1 97.75(3) 6_557 5_556
Cu2 Mn Cu1 152.18(3) 5_566 5_556
Cu2 Mn Cu1 90.914(14) 5_556 5_556
Cu4 Mn Cu1 106.76(3) 2_565 5_556
Cu4 Mn Cu1 55.449(17) 2 5_556
P2 Cu1 P1 103.83(4) . .
P2 Cu1 P1 113.29(3) . 5_556
P1 Cu1 P1 112.20(3) . 5_556
P2 Cu1 P1 113.29(3) . 5_566
P1 Cu1 P1 112.20(3) . 5_566
P1 Cu1 P1 102.36(4) 5_556 5_566
P2 Cu1 Cu4 100.30(3) . 6_556
P1 Cu1 Cu4 155.87(4) . 6_556
P1 Cu1 Cu4 56.68(2) 5_556 6_556
P1 Cu1 Cu4 56.68(2) 5_566 6_556
P2 Cu1 Cu1 124.66(3) . 5_566
P1 Cu1 Cu1 56.10(2) . 5_566
P1 Cu1 Cu1 122.04(4) 5_556 5_566
P1 Cu1 Cu1 56.09(3) 5_566 5_566
Cu4 Cu1 Cu1 109.00(3) 6_556 5_566
P2 Cu1 Cu1 124.66(3) . 5_556
P1 Cu1 Cu1 56.10(2) . 5_556
P1 Cu1 Cu1 56.09(3) 5_556 5_556
P1 Cu1 Cu1 122.04(4) 5_566 5_556
Cu4 Cu1 Cu1 109.00(3) 6_556 5_556
Cu1 Cu1 Cu1 88.61(3) 5_566 5_556
P2 Cu1 Mn 60.01(2) . 5_556
P1 Cu1 Mn 132.36(2) . 5_556
P1 Cu1 Mn 54.02(3) 5_556 5_556
P1 Cu1 Mn 115.31(3) 5_566 5_556
Cu4 Cu1 Mn 61.82(2) 6_556 5_556
Cu1 Cu1 Mn 170.83(4) 5_566 5_556
Cu1 Cu1 Mn 94.437(14) 5_556 5_556
P2 Cu1 Mn 60.01(2) . 5_566
P1 Cu1 Mn 132.36(2) . 5_566
P1 Cu1 Mn 115.31(3) 5_556 5_566
P1 Cu1 Mn 54.02(3) 5_566 5_566
Cu4 Cu1 Mn 61.82(2) 6_556 5_566
Cu1 Cu1 Mn 94.437(14) 5_566 5_566
Cu1 Cu1 Mn 170.83(4) 5_556 5_566
Mn Cu1 Mn 81.28(2) 5_556 5_566
P2 Cu1 Tb 59.75(2) . 2_564
P1 Cu1 Tb 60.68(2) . 2_564
P1 Cu1 Tb 165.17(3) 5_556 2_564
P1 Cu1 Tb 92.47(2) 5_566 2_564
Cu4 Cu1 Tb 135.100(14) 6_556 2_564
Cu1 Cu1 Tb 66.398(17) 5_566 2_564
Cu1 Cu1 Tb 115.32(3) 5_556 2_564
Mn Cu1 Tb 119.53(2) 5_556 2_564
Mn Cu1 Tb 73.785(17) 5_566 2_564
P2 Cu1 Tb 59.75(2) . 2_554
P1 Cu1 Tb 60.68(2) . 2_554
P1 Cu1 Tb 92.47(2) 5_556 2_554
P1 Cu1 Tb 165.17(3) 5_566 2_554
Cu4 Cu1 Tb 135.100(14) 6_556 2_554
Cu1 Cu1 Tb 115.32(3) 5_566 2_554
Cu1 Cu1 Tb 66.398(17) 5_556 2_554
Mn Cu1 Tb 73.785(17) 5_556 2_554
Mn Cu1 Tb 119.53(2) 5_566 2_554
Tb Cu1 Tb 72.701(12) 2_564 2_554
P2 Cu1 Tb 165.25(3) . 6_557
P1 Cu1 Tb 90.92(3) . 6_557
P1 Cu1 Tb 59.59(3) 5_556 6_557
P1 Cu1 Tb 59.59(3) 5_566 6_557
Cu4 Cu1 Tb 64.945(16) 6_556 6_557
Cu1 Cu1 Tb 63.93(2) 5_566 6_557
Cu1 Cu1 Tb 63.93(2) 5_556 6_557
Mn Cu1 Tb 109.76(2) 5_556 6_557
Mn Cu1 Tb 109.76(2) 5_566 6_557
Tb Cu1 Tb 130.332(12) 2_564 6_557
Tb Cu1 Tb 130.332(12) 2_554 6_557
P2 Cu2 P3 100.38(4) . 6_556
P2 Cu2 P3 113.17(3) . 2_554
P3 Cu2 P3 113.05(3) 6_556 2_554
P2 Cu2 P3 113.17(3) . 2_564
P3 Cu2 P3 113.05(3) 6_556 2_564
P3 Cu2 P3 104.38(4) 2_554 2_564
P2 Cu2 Cu2 121.36(3) . 5
P3 Cu2 Cu2 56.70(2) 6_556 5
P3 Cu2 Cu2 56.35(3) 2_554 5
P3 Cu2 Cu2 125.43(4) 2_564 5
P2 Cu2 Cu2 121.36(3) . 5_565
P3 Cu2 Cu2 56.70(2) 6_556 5_565
P3 Cu2 Cu2 125.43(4) 2_554 5_565
P3 Cu2 Cu2 56.35(3) 2_564 5_565
Cu2 Cu2 Cu2 91.72(3) 5 5_565
P2 Cu2 Cu3 56.51(2) . 2_564
P3 Cu2 Cu3 122.64(2) 6_556 2_564
P3 Cu2 Cu3 124.26(3) 2_554 2_564
P3 Cu2 Cu3 56.68(3) 2_564 2_564
Cu2 Cu2 Cu3 177.85(3) 5 2_564
Cu2 Cu2 Cu3 89.374(12) 5_565 2_564
P2 Cu2 Cu3 56.51(2) . 2_554
P3 Cu2 Cu3 122.64(2) 6_556 2_554
P3 Cu2 Cu3 56.68(3) 2_554 2_554
P3 Cu2 Cu3 124.26(3) 2_564 2_554
Cu2 Cu2 Cu3 89.374(12) 5 2_554
Cu2 Cu2 Cu3 177.85(3) 5_565 2_554
Cu3 Cu2 Cu3 89.48(2) 2_564 2_554
P2 Cu2 Mn 171.68(4) . 1_554
P3 Cu2 Mn 87.94(3) 6_556 1_554
P3 Cu2 Mn 62.78(3) 2_554 1_554
P3 Cu2 Mn 62.78(3) 2_564 1_554
Cu2 Cu2 Mn 63.39(2) 5 1_554
Cu2 Cu2 Mn 63.39(2) 5_565 1_554
Cu3 Cu2 Mn 118.77(2) 2_564 1_554
Cu3 Cu2 Mn 118.77(2) 2_554 1_554
P2 Cu2 Mn 61.36(3) . 5_566
P3 Cu2 Mn 61.64(2) 6_556 5_566
P3 Cu2 Mn 169.62(3) 2_554 5_566
P3 Cu2 Mn 86.00(2) 2_564 5_566
Cu2 Cu2 Mn 117.63(3) 5 5_566
Cu2 Cu2 Mn 60.45(2) 5_565 5_566
Cu3 Cu2 Mn 61.42(2) 2_564 5_566
Cu3 Cu2 Mn 117.39(3) 2_554 5_566
Mn Cu2 Mn 123.840(19) 1_554 5_566
P2 Cu2 Mn 61.36(3) . 5_556
P3 Cu2 Mn 61.64(2) 6_556 5_556
P3 Cu2 Mn 86.00(2) 2_554 5_556
P3 Cu2 Mn 169.62(3) 2_564 5_556
Cu2 Cu2 Mn 60.45(2) 5 5_556
Cu2 Cu2 Mn 117.63(3) 5_565 5_556
Cu3 Cu2 Mn 117.39(3) 2_564 5_556
Cu3 Cu2 Mn 61.42(2) 2_554 5_556
Mn Cu2 Mn 123.840(19) 1_554 5_556
Mn Cu2 Mn 83.62(2) 5_566 5_556
P2 Cu2 Tb 93.83(3) . 1_554
P3 Cu2 Tb 165.79(3) 6_556 1_554
P3 Cu2 Tb 60.31(3) 2_554 1_554
P3 Cu2 Tb 60.31(3) 2_564 1_554
Cu2 Cu2 Tb 115.28(2) 5 1_554
Cu2 Cu2 Tb 115.28(2) 5_565 1_554
Cu3 Cu2 Tb 65.830(15) 2_564 1_554
Cu3 Cu2 Tb 65.830(15) 2_554 1_554
Mn Cu2 Tb 77.85(2) 1_554 1_554
Mn Cu2 Tb 126.979(19) 5_566 1_554
Mn Cu2 Tb 126.979(19) 5_556 1_554
P2 Cu3 P2 103.45(5) 2_565 2
P2 Cu3 P1 114.62(3) 2_565 .
P2 Cu3 P1 114.62(3) 2 .
P2 Cu3 P3 110.56(3) 2_565 .
P2 Cu3 P3 110.56(3) 2 .
P1 Cu3 P3 103.20(4) . .
P2 Cu3 Cu4 125.47(3) 2_565 2
P2 Cu3 Cu4 57.37(3) 2 2
P1 Cu3 Cu4 57.27(2) . 2
P3 Cu3 Cu4 123.93(2) . 2
P2 Cu3 Cu4 57.37(3) 2_565 2_565
P2 Cu3 Cu4 125.47(3) 2 2_565
P1 Cu3 Cu4 57.27(2) . 2_565
P3 Cu3 Cu4 123.93(2) . 2_565
Cu4 Cu3 Cu4 90.96(2) 2 2_565
P2 Cu3 Cu2 55.03(3) 2_565 2_565
P2 Cu3 Cu2 122.14(3) 2 2_565
P1 Cu3 Cu2 123.20(2) . 2_565
P3 Cu3 Cu2 55.55(2) . 2_565
Cu4 Cu3 Cu2 179.26(2) 2 2_565
Cu4 Cu3 Cu2 89.780(12) 2_565 2_565
P2 Cu3 Cu2 122.14(3) 2_565 2
P2 Cu3 Cu2 55.03(3) 2 2
P1 Cu3 Cu2 123.20(2) . 2
P3 Cu3 Cu2 55.55(2) . 2
Cu4 Cu3 Cu2 89.780(12) 2 2
Cu4 Cu3 Cu2 179.26(2) 2_565 2
Cu2 Cu3 Cu2 89.48(2) 2_565 2
P2 Cu3 Mn 61.16(3) 2_565 6_657
P2 Cu3 Mn 61.16(3) 2 6_657
P1 Cu3 Mn 171.10(4) . 6_657
P3 Cu3 Mn 85.69(3) . 6_657
Cu4 Cu3 Mn 117.72(2) 2 6_657
Cu4 Cu3 Mn 117.72(2) 2_565 6_657
Cu2 Cu3 Mn 61.907(18) 2_565 6_657
Cu2 Cu3 Mn 61.907(18) 2 6_657
P2 Cu3 Tb 60.10(3) 2_565 .
P2 Cu3 Tb 60.10(3) 2 .
P1 Cu3 Tb 95.84(3) . .
P3 Cu3 Tb 160.95(3) . .
Cu4 Cu3 Tb 67.102(16) 2 .
Cu4 Cu3 Tb 67.102(16) 2_565 .
Cu2 Cu3 Tb 113.234(18) 2_565 .
Cu2 Cu3 Tb 113.234(18) 2 .
Mn Cu3 Tb 75.26(2) 6_657 .
P2 Cu3 Tb 164.25(3) 2_565 2_554
P2 Cu3 Tb 91.81(2) 2 2_554
P1 Cu3 Tb 60.73(2) . 2_554
P3 Cu3 Tb 59.25(2) . 2_554
Cu4 Cu3 Tb 66.329(14) 2 2_554
Cu4 Cu3 Tb 116.36(2) 2_565 2_554
Cu2 Cu3 Tb 113.30(2) 2_565 2_554
Cu2 Cu3 Tb 63.947(14) 2 2_554
Mn Cu3 Tb 125.594(18) 6_657 2_554
Tb Cu3 Tb 133.335(12) . 2_554
P2 Cu3 Tb 91.81(2) 2_565 2_564
P2 Cu3 Tb 164.25(3) 2 2_564
P1 Cu3 Tb 60.73(2) . 2_564
P3 Cu3 Tb 59.25(2) . 2_564
Cu4 Cu3 Tb 116.36(2) 2 2_564
Cu4 Cu3 Tb 66.329(14) 2_565 2_564
Cu2 Cu3 Tb 63.947(14) 2_565 2_564
Cu2 Cu3 Tb 113.30(2) 2 2_564
Mn Cu3 Tb 125.594(18) 6_657 2_564
Tb Cu3 Tb 133.335(12) . 2_564
Tb Cu3 Tb 72.729(13) 2_554 2_564
P3 Cu4 P2 100.55(4) . .
P3 Cu4 P1 114.74(3) . 2_554
P2 Cu4 P1 112.90(3) . 2_554
P3 Cu4 P1 114.74(3) . 2_564
P2 Cu4 P1 112.90(3) . 2_564
P1 Cu4 P1 101.59(4) 2_554 2_564
P3 Cu4 Cu3 121.52(2) . 2_554
P2 Cu4 Cu3 56.29(2) . 2_554
P1 Cu4 Cu3 56.63(3) 2_554 2_554
P1 Cu4 Cu3 123.71(3) 2_564 2_554
P3 Cu4 Cu3 121.52(2) . 2_564
P2 Cu4 Cu3 56.29(2) . 2_564
P1 Cu4 Cu3 123.71(3) 2_554 2_564
P1 Cu4 Cu3 56.63(3) 2_564 2_564
Cu3 Cu4 Cu3 90.96(2) 2_554 2_564
P3 Cu4 Cu1 103.09(3) . 6_656
P2 Cu4 Cu1 156.37(4) . 6_656
P1 Cu4 Cu1 56.21(2) 2_554 6_656
P1 Cu4 Cu1 56.21(2) 2_564 6_656
Cu3 Cu4 Cu1 109.67(2) 2_554 6_656
Cu3 Cu4 Cu1 109.67(2) 2_564 6_656
P3 Cu4 Mn 61.34(2) . 2_564
P2 Cu4 Mn 131.29(2) . 2_564
P1 Cu4 Mn 115.72(3) 2_554 2_564
P1 Cu4 Mn 54.28(3) 2_564 2_564
Cu3 Cu4 Mn 172.26(3) 2_554 2_564
Cu3 Cu4 Mn 93.114(14) 2_564 2_564
Cu1 Cu4 Mn 62.73(2) 6_656 2_564
P3 Cu4 Mn 61.34(2) . 2_554
P2 Cu4 Mn 131.29(2) . 2_554
P1 Cu4 Mn 54.28(3) 2_554 2_554
P1 Cu4 Mn 115.72(3) 2_564 2_554
Cu3 Cu4 Mn 93.114(14) 2_554 2_554
Cu3 Cu4 Mn 172.26(3) 2_564 2_554
Cu1 Cu4 Mn 62.73(2) 6_656 2_554
Mn Cu4 Mn 82.11(2) 2_564 2_554
P3 Cu4 Tb 169.10(4) . 1_554
P2 Cu4 Tb 90.36(3) . 1_554
P1 Cu4 Tb 59.96(2) 2_554 1_554
P1 Cu4 Tb 59.96(2) 2_564 1_554
Cu3 Cu4 Tb 64.846(16) 2_554 1_554
Cu3 Cu4 Tb 64.846(16) 2_564 1_554
Cu1 Cu4 Tb 66.010(17) 6_656 1_554
Mn Cu4 Tb 111.16(2) 2_564 1_554
Mn Cu4 Tb 111.16(2) 2_554 1_554
P3 Cu4 Tb 58.88(2) . 2_564
P2 Cu4 Tb 58.57(2) . 2_564
P1 Cu4 Tb 164.82(2) 2_554 2_564
P1 Cu4 Tb 93.51(2) 2_564 2_564
Cu3 Cu4 Tb 113.16(2) 2_554 2_564
Cu3 Cu4 Tb 64.003(14) 2_564 2_564
Cu1 Cu4 Tb 136.669(13) 6_656 2_564
Mn Cu4 Tb 74.556(17) 2_564 2_564
Mn Cu4 Tb 119.99(2) 2_554 2_564
Tb Cu4 Tb 128.762(13) 1_554 2_564
P3 Cu4 Tb 58.88(2) . 2_554
P2 Cu4 Tb 58.57(2) . 2_554
P1 Cu4 Tb 93.51(2) 2_554 2_554
P1 Cu4 Tb 164.82(2) 2_564 2_554
Cu3 Cu4 Tb 64.003(14) 2_554 2_554
Cu3 Cu4 Tb 113.16(2) 2_564 2_554
Cu1 Cu4 Tb 136.669(14) 6_656 2_554
Mn Cu4 Tb 119.99(2) 2_564 2_554
Mn Cu4 Tb 74.556(17) 2_554 2_554
Tb Cu4 Tb 128.762(13) 1_554 2_554
Tb Cu4 Tb 71.355(12) 2_564 2_554
Cu3 P1 Cu1 134.11(5) . .
Cu3 P1 Cu1 128.47(2) . 5_556
Cu1 P1 Cu1 67.80(3) . 5_556
Cu3 P1 Cu1 128.47(2) . 5_566
Cu1 P1 Cu1 67.80(3) . 5_566
Cu1 P1 Cu1 102.36(4) 5_556 5_566
Cu3 P1 Cu4 66.10(3) . 2_565
Cu1 P1 Cu4 129.08(2) . 2_565
Cu1 P1 Cu4 144.93(5) 5_556 2_565
Cu1 P1 Cu4 67.105(19) 5_566 2_565
Cu3 P1 Cu4 66.10(3) . 2
Cu1 P1 Cu4 129.08(2) . 2
Cu1 P1 Cu4 67.105(19) 5_556 2
Cu1 P1 Cu4 144.93(5) 5_566 2
Cu4 P1 Cu4 101.59(4) 2_565 2
Cu3 P1 Mn 110.88(5) . .
Cu1 P1 Mn 115.02(5) . .
Cu1 P1 Mn 72.93(3) 5_556 .
Cu1 P1 Mn 72.93(3) 5_566 .
Cu4 P1 Mn 72.00(3) 2_565 .
Cu4 P1 Mn 72.00(3) 2 .
Cu3 P1 Tb 72.76(3) . 2_554
Cu1 P1 Tb 72.73(3) . 2_554
Cu1 P1 Tb 74.478(18) 5_556 2_554
Cu1 P1 Tb 138.07(4) 5_566 2_554
Cu4 P1 Tb 136.30(4) 2_565 2_554
Cu4 P1 Tb 73.548(18) 2 2_554
Mn P1 Tb 139.477(14) . 2_554
Cu3 P1 Tb 72.76(3) . 2_564
Cu1 P1 Tb 72.73(3) . 2_564
Cu1 P1 Tb 138.07(4) 5_556 2_564
Cu1 P1 Tb 74.478(18) 5_566 2_564
Cu4 P1 Tb 73.548(18) 2_565 2_564
Cu4 P1 Tb 136.30(4) 2 2_564
Mn P1 Tb 139.477(14) . 2_564
Tb P1 Tb 80.96(3) 2_554 2_564
Cu2 P2 Cu1 118.48(5) . .
Cu2 P2 Cu3 68.46(3) . 2_554
Cu1 P2 Cu3 127.85(2) . 2_554
Cu2 P2 Cu3 68.46(3) . 2_564
Cu1 P2 Cu3 127.85(2) . 2_564
Cu3 P2 Cu3 103.45(5) 2_554 2_564
Cu2 P2 Cu4 103.27(4) . .
Cu1 P2 Cu4 138.25(5) . .
Cu3 P2 Cu4 66.34(3) 2_554 .
Cu3 P2 Cu4 66.34(3) 2_564 .
Cu2 P2 Mn 67.97(3) . 5_556
Cu1 P2 Mn 69.45(3) . 5_556
Cu3 P2 Mn 67.06(2) 2_554 5_556
Cu3 P2 Mn 135.72(5) 2_564 5_556
Cu4 P2 Mn 132.29(3) . 5_556
Cu2 P2 Mn 67.97(3) . 5_566
Cu1 P2 Mn 69.45(3) . 5_566
Cu3 P2 Mn 135.72(5) 2_554 5_566
Cu3 P2 Mn 67.06(2) 2_564 5_566
Cu4 P2 Mn 132.29(3) . 5_566
Mn P2 Mn 89.53(4) 5_556 5_566
Cu2 P2 Tb 138.222(16) . 2_564
Cu1 P2 Tb 74.07(3) . 2_564
Cu3 P2 Tb 138.22(4) 2_554 2_564
Cu3 P2 Tb 73.127(17) 2_564 2_564
Cu4 P2 Tb 74.88(3) . 2_564
Mn P2 Tb 143.13(5) 5_556 2_564
Mn P2 Tb 82.570(19) 5_566 2_564
Cu2 P2 Tb 138.222(16) . 2_554
Cu1 P2 Tb 74.07(3) . 2_554
Cu3 P2 Tb 73.127(17) 2_554 2_554
Cu3 P2 Tb 138.22(4) 2_564 2_554
Cu4 P2 Tb 74.88(3) . 2_554
Mn P2 Tb 82.570(19) 5_556 2_554
Mn P2 Tb 143.13(5) 5_566 2_554
Tb P2 Tb 82.57(3) 2_564 2_554
Cu4 P3 Cu2 117.75(5) . 6_656
Cu4 P3 Cu2 126.85(2) . 2_565
Cu2 P3 Cu2 66.96(3) 6_656 2_565
Cu4 P3 Cu2 126.85(2) . 2
Cu2 P3 Cu2 66.96(3) 6_656 2
Cu2 P3 Cu2 104.38(4) 2_565 2
Cu4 P3 Cu3 140.06(5) . .
Cu2 P3 Cu3 102.19(4) 6_656 .
Cu2 P3 Cu3 67.76(3) 2_565 .
Cu2 P3 Cu3 67.76(3) 2 .
Cu4 P3 Mn 69.21(3) . 2_554
Cu2 P3 Mn 67.45(3) 6_656 2_554
Cu2 P3 Mn 133.40(5) 2_565 2_554
Cu2 P3 Mn 65.26(2) 2 2_554
Cu3 P3 Mn 132.08(2) . 2_554
Cu4 P3 Mn 69.21(3) . 2_564
Cu2 P3 Mn 67.45(3) 6_656 2_564
Cu2 P3 Mn 65.26(2) 2_565 2_564
Cu2 P3 Mn 133.40(5) 2 2_564
Cu3 P3 Mn 132.08(2) . 2_564
Mn P3 Mn 88.81(4) 2_554 2_564
Cu4 P3 Tb 76.54(3) . 2_554
Cu2 P3 Tb 137.596(16) 6_656 2_554
Cu2 P3 Tb 138.88(4) 2_565 2_554
Cu2 P3 Tb 72.926(17) 2 2_554
Cu3 P3 Tb 73.83(3) . 2_554
Mn P3 Tb 83.980(18) 2_554 2_554
Mn P3 Tb 145.32(4) 2_564 2_554
Cu4 P3 Tb 76.54(3) . 2_564
Cu2 P3 Tb 137.596(16) 6_656 2_564
Cu2 P3 Tb 72.926(17) 2_565 2_564
Cu2 P3 Tb 138.88(4) 2 2_564
Cu3 P3 Tb 73.83(3) . 2_564
Mn P3 Tb 145.32(4) 2_554 2_564
Mn P3 Tb 83.980(18) 2_564 2_564
Tb P3 Tb 82.99(3) 2_554 2_564

loop_
_geom_bond_atom_site_label_1
_geom_bond_atom_site_label_2
_geom_bond_distance
_geom_bond_site_symmetry_2
Tb P3 2.8642(8) 2
Tb P3 2.8642(8) 2_565
Tb P2 2.8761(8) 2
Tb P2 2.8761(8) 2_565
Tb P1 2.9233(8) 2_565
Tb P1 2.9233(8) 2
Tb Cu2 3.1517(6) 1_556
Tb Cu3 3.1748(6) .
Tb Cu3 3.2007(5) 2_565
Tb Cu3 3.2007(5) 2
Tb Cu1 3.2017(5) 2_565
Tb Cu1 3.2017(5) 2
Mn P1 2.4666(13) .
Mn P2 2.6950(9) 5_556
Mn P2 2.6950(9) 5_566
Mn P3 2.7121(9) 2_565
Mn P3 2.7121(9) 2
Mn Cu2 2.7698(10) 1_556
Mn Cu3 2.8335(10) 6_557
Mn Cu2 2.8465(7) 5_566
Mn Cu2 2.8465(7) 5_556
Mn Cu4 2.8895(7) 2_565
Mn Cu4 2.8895(7) 2
Mn Cu1 2.9137(7) 5_556
Cu1 P2 2.4027(12) .
Cu1 P1 2.4355(12) .
Cu1 P1 2.4357(8) 5_556
Cu1 P1 2.4357(8) 5_566
Cu1 Cu4 2.6999(8) 6_556
Cu1 Cu1 2.7171(8) 5_566
Cu1 Cu1 2.7171(8) 5_556
Cu1 Mn 2.9137(7) 5_556
Cu1 Mn 2.9137(7) 5_566
Cu1 Tb 3.2017(5) 2_564
Cu1 Tb 3.2017(5) 2_554
Cu1 Tb 3.2661(6) 6_557
Cu2 P2 2.3752(12) .
Cu2 P3 2.3922(12) 6_556
Cu2 P3 2.4020(7) 2_554
Cu2 P3 2.4020(7) 2_564
Cu2 Cu2 2.6445(7) 5
Cu2 Cu2 2.6445(7) 5_565
Cu2 Cu3 2.6962(5) 2_564
Cu2 Cu3 2.6962(5) 2_554
Cu2 Mn 2.7698(10) 1_554
Cu2 Mn 2.8465(7) 5_566
Cu2 Mn 2.8465(7) 5_556
Cu2 Tb 3.1517(6) 1_554
Cu3 P2 2.4173(8) 2_565
Cu3 P2 2.4173(8) 2
Cu3 P1 2.4311(12) .
Cu3 P3 2.4341(12) .
Cu3 Cu4 2.6616(5) 2
Cu3 Cu4 2.6616(5) 2_565
Cu3 Cu2 2.6961(5) 2_565
Cu3 Cu2 2.6961(5) 2
Cu3 Mn 2.8334(10) 6_657
Cu3 Tb 3.2007(5) 2_554
Cu3 Tb 3.2007(5) 2_564
Cu4 P3 2.3486(12) .
Cu4 P2 2.4472(12) .
Cu4 P1 2.4490(7) 2_554
Cu4 P1 2.4490(7) 2_564
Cu4 Cu3 2.6616(5) 2_554
Cu4 Cu3 2.6616(5) 2_564
Cu4 Cu1 2.6998(8) 6_656
Cu4 Mn 2.8895(7) 2_564
Cu4 Mn 2.8895(7) 2_554
Cu4 Tb 3.2385(6) 1_554
Cu4 Tb 3.2539(5) 2_564
Cu4 Tb 3.2539(5) 2_554
P1 Cu1 2.4357(8) 5_556
P1 Cu1 2.4357(8) 5_566
P1 Cu4 2.4490(7) 2_565
P1 Cu4 2.4490(7) 2
P1 Tb 2.9233(8) 2_554
P1 Tb 2.9233(8) 2_564
P2 Cu3 2.4173(8) 2_554
P2 Cu3 2.4173(8) 2_564
P2 Mn 2.6950(9) 5_556
P2 Mn 2.6950(9) 5_566
P2 Tb 2.8761(8) 2_564
P2 Tb 2.8761(8) 2_554
P3 Cu2 2.3922(12) 6_656
P3 Cu2 2.4020(7) 2_565
P3 Cu2 2.4020(7) 2
P3 Mn 2.7121(9) 2_554
P3 Mn 2.7121(9) 2_564
P3 Tb 2.8642(8) 2_554
P3 Tb 2.8642(8) 2_564
